data_7204291
loop_
_publ_author_name
'Nishimura, Kazukuni'
'Khasanov, Salavat S.'
'Saito, Gunzi'

_publ_section_title
;
 Charge transfer, proton transfer and clathrate compounds of
 dihydrotetracyanodiphenoquinodimethane (H2TCNDQ) having highly acidic
 protonsElectronic supplementary information (ESI) available: elemental
 analysis results for H2TCNDQ complexes. See
 http://www.rsc.org/suppdata/jm/b1/b109503j/
;
_journal_issue 6
_journal_name_full 'Journal of Materials Chemistry'
_journal_page_first 1693
_journal_paper_doi 10.1039/b109503j
_journal_volume 12
_journal_year 2002
_chemical_formula_moiety 'C10 H8 O2 S6, C18 H10 N4'
_chemical_formula_sum 'C28 H18 N4 O2 S6'
_chemical_formula_weight 634.82
_chemical_name_common (EOET)(H2TCNDQ)
_chemical_name_systematic
; 
? 
;
_space_group_IT_number 2
_symmetry_cell_setting triclinic
_symmetry_space_group_name_Hall '-P 1'
_symmetry_space_group_name_H-M 'P -1'
_atom_sites_solution_hydrogens geom
_atom_sites_solution_primary direct
_atom_sites_solution_secondary difmap
_audit_creation_method SHELXL-97
_cell_angle_alpha 80.614(6)
_cell_angle_beta 87.995(6)
_cell_angle_gamma 84.202(6)
_cell_formula_units_Z 1
_cell_length_a 5.4850(5)
_cell_length_b 9.0560(10)
_cell_length_c 14.4370(16)
_cell_measurement_reflns_used 32
_cell_measurement_temperature 293(2)
_cell_measurement_theta_max 27.5
_cell_measurement_theta_min 0
_cell_volume 703.77(13)
_computing_cell_refinement 'MXC(MAC Science)'
_computing_data_collection 'MXC(MAC Science)'
_computing_data_reduction Crystan
_computing_molecular_graphics 'ORTEP III'
_computing_structure_refinement 'SHELXL-97 (Sheldrick, 1997)'
_computing_structure_solution 'SHELXS-97 (Sheldrick, 1990)'
_diffrn_ambient_temperature 293(2)
_diffrn_measured_fraction_theta_full 0.919
_diffrn_measured_fraction_theta_max 0.919
_diffrn_measurement_device_type 'Mac Science DIP-2020K'
_diffrn_measurement_method theta/2theta
_diffrn_radiation_monochromator graphite
_diffrn_radiation_source 'fine-focus sealed tube'
_diffrn_radiation_type MoK\a
_diffrn_radiation_wavelength 0.71073
_diffrn_reflns_av_R_equivalents 0.0000
_diffrn_reflns_av_sigmaI/netI 0.0276
_diffrn_reflns_limit_h_max 6
_diffrn_reflns_limit_h_min 0
_diffrn_reflns_limit_k_max 11
_diffrn_reflns_limit_k_min -10
_diffrn_reflns_limit_l_max 18
_diffrn_reflns_limit_l_min -17
_diffrn_reflns_number 2668
_diffrn_reflns_theta_full 26.49
_diffrn_reflns_theta_max 26.49
_diffrn_reflns_theta_min 2.50
_exptl_absorpt_coefficient_mu 0.521
_exptl_absorpt_correction_type none
_exptl_crystal_colour Red
_exptl_crystal_density_diffrn 1.498
_exptl_crystal_density_method 'not measured'
_exptl_crystal_description Plate
_exptl_crystal_F_000 326
_exptl_crystal_size_max 0.65
_exptl_crystal_size_mid 0.15
_exptl_crystal_size_min 0.05
_refine_diff_density_max 0.290
_refine_diff_density_min -0.422
_refine_diff_density_rms 0.044
_refine_ls_extinction_method none
_refine_ls_goodness_of_fit_ref 1.045
_refine_ls_hydrogen_treatment noref
_refine_ls_matrix_type full
_refine_ls_number_parameters 181
_refine_ls_number_reflns 2668
_refine_ls_number_restraints 0
_refine_ls_restrained_S_all 1.045
_refine_ls_R_factor_all 0.0714
_refine_ls_R_factor_gt 0.0593
_refine_ls_shift/su_max 0.006
_refine_ls_shift/su_mean 0.001
_refine_ls_structure_factor_coef Fsqd
_refine_ls_weighting_details 'calc w=1/[\s^2^(Fo^2^)+(0.0636P)^2^+0.5323P] where P=(Fo^2^+2Fc^2^)/3'
_refine_ls_weighting_scheme calc
_refine_ls_wR_factor_gt 0.1527
_refine_ls_wR_factor_ref 0.1624
_reflns_number_gt 2188
_reflns_number_total 2668
_reflns_threshold_expression >2sigma(I)
_cod_data_source_file b109503j.txt
_cod_data_source_block (EOET)(H2TCNDQ)
_cod_original_sg_symbol_H-M P-1
_cod_database_code 7204291

loop_
_symmetry_equiv_pos_as_xyz
'x, y, z'
'-x, -y, -z'

loop_
_atom_site_label
_atom_site_type_symbol
_atom_site_fract_x
_atom_site_fract_y
_atom_site_fract_z
_atom_site_U_iso_or_equiv
_atom_site_adp_type
_atom_site_occupancy
_atom_site_symmetry_multiplicity
_atom_site_calc_flag
_atom_site_refinement_flags
_atom_site_disorder_assembly
_atom_site_disorder_group
S1 S -0.13379(19) 0.13551(11) 0.60752(8) 0.0885(4) Uani 1 1 d . . .
S2 S 0.26840(19) -0.11001(11) 0.60358(8) 0.0852(3) Uani 1 1 d . . .
S3 S -0.0304(3) 0.1798(2) 0.78717(10) 0.0953(5) Uani 0.50 1 d P . .
O3 O -0.0304(3) 0.1798(2) 0.78717(10) 0.0953(5) Uani 0.50 1 d P . .
S4 S 0.4344(3) -0.08441(19) 0.77987(11) 0.0992(5) Uani 0.50 1 d P . .
O4 O 0.4344(3) -0.08441(19) 0.77987(11) 0.0992(5) Uani 0.50 1 d P . .
C5 C 0.1132(12) 0.0663(7) 0.8769(3) 0.1214(18) Uani 1 1 d . . .
H5A H 0.1059 0.1186 0.9298 0.146 Uiso 1 1 calc R . .
H5B H 0.0236 -0.0202 0.8940 0.146 Uiso 1 1 calc R . .
C6 C 0.3708(12) 0.0136(6) 0.8599(4) 0.128(2) Uani 1 1 d . . .
H6A H 0.4325 -0.0439 0.9176 0.154 Uiso 1 1 calc R . .
H6B H 0.4605 0.1005 0.8463 0.154 Uiso 1 1 calc R . .
C7 C 0.0528(7) 0.0854(4) 0.7051(3) 0.0759(9) Uani 1 1 d . . .
C8 C 0.2341(7) -0.0231(4) 0.7030(3) 0.0739(9) Uani 1 1 d . . .
C9 C 0.0278(6) 0.0054(4) 0.5438(3) 0.0706(8) Uani 1 1 d . . .
N10 N 1.0237(6) 0.6433(6) 0.8785(2) 0.1181(15) Uani 1 1 d . . .
N11 N 0.5285(9) 0.3107(5) 0.9575(2) 0.1100(13) Uani 1 1 d . . .
C12 C 0.8438(7) 0.6035(5) 0.8622(2) 0.0815(11) Uani 1 1 d . . .
C13 C 0.6082(6) 0.5519(4) 0.84158(19) 0.0646(8) Uani 1 1 d . . .
H13 H 0.4822 0.6282 0.8539 0.078 Uiso 1 1 calc R . .
C14 C 0.5653(7) 0.4151(5) 0.9068(2) 0.0785(10) Uani 1 1 d . . .
C15 C 0.5858(5) 0.5333(3) 0.73855(18) 0.0560(7) Uani 1 1 d . . .
C16 C 0.7380(6) 0.5980(4) 0.6691(2) 0.0639(8) Uani 1 1 d . . .
H16 H 0.8683 0.6521 0.6851 0.077 Uiso 1 1 calc R . .
C17 C 0.7033(5) 0.5853(4) 0.57617(19) 0.0608(7) Uani 1 1 d . . .
H17 H 0.8097 0.6320 0.5284 0.073 Uiso 1 1 calc R . .
C18 C 0.5184(5) 0.5066(3) 0.55024(16) 0.0468(6) Uani 1 1 d . . .
C19 C 0.3705(6) 0.4409(4) 0.62146(19) 0.0609(7) Uani 1 1 d . . .
H19 H 0.2421 0.3849 0.6062 0.073 Uiso 1 1 calc R . .
C20 C 0.4032(6) 0.4538(4) 0.71449(19) 0.0671(8) Uani 1 1 d . . .
H20 H 0.2975 0.4071 0.7625 0.081 Uiso 1 1 calc R . .

loop_
_atom_site_aniso_label
_atom_site_aniso_U_11
_atom_site_aniso_U_22
_atom_site_aniso_U_33
_atom_site_aniso_U_23
_atom_site_aniso_U_13
_atom_site_aniso_U_12
S1 0.0830(7) 0.0765(6) 0.1022(8) -0.0165(5) -0.0012(6) 0.0140(5)
S2 0.0899(7) 0.0738(6) 0.0895(7) -0.0189(5) -0.0181(5) 0.0187(5)
S3 0.1135(12) 0.1151(12) 0.0682(8) -0.0375(8) 0.0130(8) -0.0318(10)
O3 0.1135(12) 0.1151(12) 0.0682(8) -0.0375(8) 0.0130(8) -0.0318(10)
S4 0.1243(13) 0.1008(11) 0.0713(8) -0.0032(8) -0.0381(9) -0.0104(9)
O4 0.1243(13) 0.1008(11) 0.0713(8) -0.0032(8) -0.0381(9) -0.0104(9)
C5 0.160(5) 0.145(4) 0.060(2) -0.023(3) 0.006(3) -0.009(4)
C6 0.181(6) 0.114(4) 0.094(3) -0.029(3) -0.063(4) 0.007(4)
C7 0.074(2) 0.070(2) 0.087(2) -0.0169(18) 0.0074(18) -0.0185(17)
C8 0.074(2) 0.0681(19) 0.082(2) -0.0119(17) -0.0060(18) -0.0156(16)
C9 0.0654(18) 0.0563(16) 0.087(2) -0.0071(16) -0.0039(17) 0.0009(14)
N10 0.076(2) 0.213(5) 0.079(2) -0.040(3) -0.0056(18) -0.053(3)
N11 0.162(4) 0.124(3) 0.0489(16) -0.0128(19) -0.008(2) -0.041(3)
C12 0.068(2) 0.137(3) 0.0465(16) -0.0258(19) 0.0004(15) -0.026(2)
C13 0.0563(17) 0.100(2) 0.0425(14) -0.0196(15) -0.0013(12) -0.0153(16)
C14 0.087(2) 0.114(3) 0.0392(15) -0.0192(18) -0.0053(15) -0.023(2)
C15 0.0520(15) 0.0780(19) 0.0398(13) -0.0159(12) -0.0029(11) -0.0042(13)
C16 0.0540(16) 0.096(2) 0.0467(14) -0.0183(15) -0.0005(12) -0.0184(15)
C17 0.0557(16) 0.087(2) 0.0417(13) -0.0110(14) 0.0037(12) -0.0156(15)
C18 0.0472(13) 0.0537(14) 0.0385(12) -0.0100(10) -0.0028(10) 0.0043(10)
C19 0.0667(18) 0.0769(19) 0.0423(13) -0.0108(13) -0.0023(13) -0.0204(15)
C20 0.0695(19) 0.094(2) 0.0410(14) -0.0089(14) 0.0023(13) -0.0244(17)

loop_
_atom_type_symbol
_atom_type_description
_atom_type_scat_dispersion_real
_atom_type_scat_dispersion_imag
_atom_type_scat_source
C C 0.0033 0.0016 'International Tables Vol C Tables 4.2.6.8 and 6.1.1.4'
H H 0.0000 0.0000 'International Tables Vol C Tables 4.2.6.8 and 6.1.1.4'
N N 0.0061 0.0033 'International Tables Vol C Tables 4.2.6.8 and 6.1.1.4'
O O 0.0106 0.0060 'International Tables Vol C Tables 4.2.6.8 and 6.1.1.4'
S S 0.1246 0.1234 'International Tables Vol C Tables 4.2.6.8 and 6.1.1.4'

loop_
_geom_angle_atom_site_label_1
_geom_angle_atom_site_label_2
_geom_angle_atom_site_label_3
_geom_angle
_geom_angle_site_symmetry_1
_geom_angle_site_symmetry_3
_geom_angle_publ_flag
C7 S1 C9 93.89(17) . . ?
C8 S2 C9 94.12(17) . . ?
C7 S3 C5 98.7(2) . . ?
C6 S4 C8 104.1(3) . . ?
C6 C5 S3 116.4(4) . . ?
C6 C5 H5A 108.2 . . ?
S3 C5 H5A 108.2 . . ?
C6 C5 H5B 108.2 . . ?
S3 C5 H5B 108.2 . . ?
H5A C5 H5B 107.3 . . ?
C5 C6 S4 118.9(4) . . ?
C5 C6 H6A 107.6 . . ?
S4 C6 H6A 107.6 . . ?
C5 C6 H6B 107.6 . . ?
S4 C6 H6B 107.6 . . ?
H6A C6 H6B 107.0 . . ?
C8 C7 S3 129.4(3) . . ?
C8 C7 S1 118.4(3) . . ?
S3 C7 S1 112.2(2) . . ?
C7 C8 S4 128.3(3) . . ?
C7 C8 S2 118.1(3) . . ?
S4 C8 S2 113.7(2) . . ?
C9 C9 S2 122.0(4) 2_556 . ?
C9 C9 S1 122.6(4) 2_556 . ?
S2 C9 S1 115.5(2) . . ?
N10 C12 C13 179.6(4) . . ?
C14 C13 C12 109.6(3) . . ?
C14 C13 C15 112.6(3) . . ?
C12 C13 C15 113.4(3) . . ?
C14 C13 H13 107.0 . . ?
C12 C13 H13 107.0 . . ?
C15 C13 H13 107.0 . . ?
N11 C14 C13 178.9(5) . . ?
C20 C15 C16 119.1(2) . . ?
C20 C15 C13 119.0(3) . . ?
C16 C15 C13 121.8(3) . . ?
C15 C16 C17 120.0(3) . . ?
C15 C16 H16 120.0 . . ?
C17 C16 H16 120.0 . . ?
C16 C17 C18 121.8(3) . . ?
C16 C17 H17 119.1 . . ?
C18 C17 H17 119.1 . . ?
C19 C18 C17 117.0(2) . . ?
C19 C18 C18 121.5(3) . 2_666 ?
C17 C18 C18 121.5(3) . 2_666 ?
C18 C19 C20 121.6(3) . . ?
C18 C19 H19 119.2 . . ?
C20 C19 H19 119.2 . . ?
C15 C20 C19 120.5(3) . . ?
C15 C20 H20 119.7 . . ?
C19 C20 H20 119.7 . . ?

loop_
_geom_bond_atom_site_label_1
_geom_bond_atom_site_label_2
_geom_bond_distance
_geom_bond_site_symmetry_2
_geom_bond_publ_flag
S1 C7 1.742(4) . ?
S1 C9 1.762(4) . ?
S2 C8 1.743(4) . ?
S2 C9 1.757(3) . ?
S3 C7 1.599(4) . ?
S3 C5 1.682(6) . ?
S4 C6 1.578(5) . ?
S4 C8 1.584(4) . ?
C5 C6 1.470(7) . ?
C5 H5A 0.9600 . ?
C5 H5B 0.9600 . ?
C6 H6A 0.9600 . ?
C6 H6B 0.9600 . ?
C7 C8 1.329(5) . ?
C9 C9 1.332(7) 2_556 ?
N10 C12 1.129(4) . ?
N11 C14 1.128(5) . ?
C12 C13 1.473(4) . ?
C13 C14 1.463(5) . ?
C13 C15 1.535(4) . ?
C13 H13 0.9600 . ?
C15 C20 1.376(4) . ?
C15 C16 1.376(4) . ?
C16 C17 1.387(4) . ?
C16 H16 0.9600 . ?
C17 C18 1.391(4) . ?
C17 H17 0.9600 . ?
C18 C19 1.382(4) . ?
C18 C18 1.497(5) 2_666 ?
C19 C20 1.387(4) . ?
C19 H19 0.9600 . ?
C20 H20 0.9600 . ?
